data_4080541
loop_
_publ_author_name
'Mahdi, Tayseer'
'del Castillo, Jon Nathaniel'
'Stephan, Douglas W.'

_publ_section_title
;
 Metal-Free Hydrogenation ofN-Based Heterocycles
;
_journal_issue 6
_journal_name_full Organometallics
_journal_page_first 1971
_journal_paper_doi 10.1021/om4000727
_journal_volume 32
_journal_year 2013
_chemical_formula_sum 'C42 H20 B1.33 F20 N1.33'
_chemical_formula_weight 937.67
_chemical_name_systematic
; 
 ? 
;
_space_group_IT_number 14
_symmetry_cell_setting monoclinic
_symmetry_space_group_name_Hall '-P 2yn'
_symmetry_space_group_name_H-M 'P 1 21/n 1'
_atom_sites_solution_hydrogens geom
_atom_sites_solution_primary direct
_atom_sites_solution_secondary difmap
_audit_creation_method SHELXL-97
_cell_angle_alpha 90.00
_cell_angle_beta 109.317(2)
_cell_angle_gamma 90.00
_cell_formula_units_Z 3
_cell_length_a 13.7416(4)
_cell_length_b 11.9983(4)
_cell_length_c 19.1036(7)
_cell_measurement_temperature 150(2)
_cell_volume 2972.40(17)
_computing_structure_refinement 'SHELXL-97 (Sheldrick, 2008)'
_computing_structure_solution 'SHELXS-97 (Sheldrick, 2008)'
_diffrn_ambient_temperature 150(2)
_diffrn_measured_fraction_theta_full 0.999
_diffrn_measured_fraction_theta_max 0.999
_diffrn_radiation_monochromator graphite
_diffrn_radiation_source 'fine-focus sealed tube'
_diffrn_radiation_type MoK\a
_diffrn_radiation_wavelength 0.71073
_diffrn_reflns_av_R_equivalents 0.0246
_diffrn_reflns_av_sigmaI/netI 0.0235
_diffrn_reflns_limit_h_max 16
_diffrn_reflns_limit_h_min -16
_diffrn_reflns_limit_k_max 14
_diffrn_reflns_limit_k_min -13
_diffrn_reflns_limit_l_max 21
_diffrn_reflns_limit_l_min -22
_diffrn_reflns_number 22132
_diffrn_reflns_theta_full 25.00
_diffrn_reflns_theta_max 25.00
_diffrn_reflns_theta_min 2.22
_exptl_absorpt_coefficient_mu 0.157
_exptl_absorpt_correction_T_max 0.7456
_exptl_absorpt_correction_T_min 0.6918
_exptl_absorpt_correction_type multi-scan
_exptl_absorpt_process_details sadabs
_exptl_crystal_density_diffrn 1.572
_exptl_crystal_density_method 'not measured'
_exptl_crystal_F_000 1404
_exptl_crystal_size_max 0.22
_exptl_crystal_size_mid 0.21
_exptl_crystal_size_min 0.20
_refine_diff_density_max 0.391
_refine_diff_density_min -0.240
_refine_diff_density_rms 0.051
_refine_ls_extinction_method none
_refine_ls_goodness_of_fit_ref 1.042
_refine_ls_hydrogen_treatment mixed
_refine_ls_matrix_type full
_refine_ls_number_parameters 448
_refine_ls_number_reflns 5227
_refine_ls_number_restraints 0
_refine_ls_restrained_S_all 1.042
_refine_ls_R_factor_all 0.0481
_refine_ls_R_factor_gt 0.0362
_refine_ls_shift/su_max 0.000
_refine_ls_shift/su_mean 0.000
_refine_ls_structure_factor_coef Fsqd
_refine_ls_weighting_details 'calc w=1/[\s^2^(Fo^2^)+(0.0553P)^2^+1.3595P] where P=(Fo^2^+2Fc^2^)/3'
_refine_ls_weighting_scheme calc
_refine_ls_wR_factor_gt 0.0970
_refine_ls_wR_factor_ref 0.1054
_reflns_number_gt 4252
_reflns_number_total 5227
_reflns_threshold_expression >2sigma(I)
_cod_data_source_file om4000727_si_003.cif
_cod_data_source_block tm070_0m
_cod_original_sg_symbol_H-M P2(1)/n
_cod_database_code 4080541

loop_
_symmetry_equiv_pos_as_xyz
'x, y, z'
'-x+1/2, y+1/2, -z+1/2'
'-x, -y, -z'
'x-1/2, -y-1/2, z-1/2'

loop_
_atom_site_label
_atom_site_type_symbol
_atom_site_fract_x
_atom_site_fract_y
_atom_site_fract_z
_atom_site_U_iso_or_equiv
_atom_site_adp_type
_atom_site_occupancy
_atom_site_symmetry_multiplicity
_atom_site_calc_flag
_atom_site_refinement_flags
_atom_site_disorder_assembly
_atom_site_disorder_group
F1 F 0.91275(8) 0.79029(9) 0.30114(7) 0.0305(3) Uani 1 1 d . . .
F2 F 1.05366(11) 0.95057(10) 0.33896(8) 0.0473(4) Uani 1 1 d . . .
F3 F 1.24900(10) 0.91216(11) 0.33693(8) 0.0519(4) Uani 1 1 d . . .
F4 F 1.29708(9) 0.70681(12) 0.29803(8) 0.0466(4) Uani 1 1 d . . .
F5 F 1.15907(8) 0.54705(10) 0.25889(7) 0.0320(3) Uani 1 1 d . . .
F6 F 0.99484(7) 0.58892(9) 0.12581(6) 0.0246(3) Uani 1 1 d . . .
F7 F 0.89542(9) 0.68019(11) -0.00565(6) 0.0369(3) Uani 1 1 d . . .
F8 F 0.70893(10) 0.77977(12) -0.03057(7) 0.0458(4) Uani 1 1 d . . .
F9 F 0.62300(8) 0.78137(11) 0.07899(7) 0.0385(3) Uani 1 1 d . . .
F10 F 0.71864(8) 0.69213(9) 0.20893(6) 0.0283(3) Uani 1 1 d . . .
F11 F 1.01152(8) 0.62550(10) 0.41628(6) 0.0281(3) Uani 1 1 d . . .
F12 F 0.91305(9) 0.60590(11) 0.51181(6) 0.0385(3) Uani 1 1 d . . .
F13 F 0.71940(10) 0.51968(12) 0.47098(7) 0.0486(4) Uani 1 1 d . . .
F14 F 0.62547(8) 0.45451(11) 0.32758(7) 0.0392(3) Uani 1 1 d . . .
F15 F 0.72114(8) 0.47738(9) 0.22867(6) 0.0279(3) Uani 1 1 d . . .
N1 N 0.97557(11) 0.44518(12) 0.24427(8) 0.0179(3) Uani 1 1 d . . .
H1B H 1.0232 0.4559 0.2198 0.021 Uiso 1 1 calc R . .
C1 C 1.02728(13) 0.65909(15) 0.27944(10) 0.0204(4) Uani 1 1 d . . .
C2 C 1.00776(14) 0.76615(16) 0.29916(11) 0.0240(4) Uani 1 1 d . . .
C3 C 1.07894(16) 0.85055(16) 0.31865(11) 0.0310(5) Uani 1 1 d . . .
C4 C 1.17718(16) 0.83152(18) 0.31807(11) 0.0332(5) Uani 1 1 d . . .
C5 C 1.20119(14) 0.72795(18) 0.29842(11) 0.0305(5) Uani 1 1 d . . .
C6 C 1.12707(14) 0.64566(16) 0.27913(10) 0.0237(4) Uani 1 1 d . . .
C7 C 0.85822(13) 0.62409(15) 0.17252(10) 0.0188(4) Uani 1 1 d . . .
C8 C 0.89924(13) 0.63098(15) 0.11502(10) 0.0213(4) Uani 1 1 d . . .
C9 C 0.85142(15) 0.68019(17) 0.04756(10) 0.0265(4) Uani 1 1 d . . .
C10 C 0.75692(16) 0.73016(17) 0.03448(11) 0.0293(5) Uani 1 1 d . . .
C11 C 0.71426(14) 0.73072(16) 0.09007(11) 0.0273(4) Uani 1 1 d . . .
C12 C 0.76499(13) 0.68035(15) 0.15703(10) 0.0213(4) Uani 1 1 d . . .
C13 C 0.87074(13) 0.55675(14) 0.31501(10) 0.0186(4) Uani 1 1 d . . .
C14 C 0.91457(13) 0.58550(15) 0.38929(10) 0.0217(4) Uani 1 1 d . . .
C15 C 0.86529(15) 0.57495(17) 0.44131(10) 0.0269(4) Uani 1 1 d . . .
C16 C 0.76764(15) 0.53130(17) 0.42078(12) 0.0304(5) Uani 1 1 d . . .
C17 C 0.72091(14) 0.49836(16) 0.34881(12) 0.0270(4) Uani 1 1 d . . .
C18 C 0.77266(13) 0.51150(15) 0.29846(10) 0.0216(4) Uani 1 1 d . . .
C19 C 1.03679(14) 0.40675(16) 0.32192(10) 0.0235(4) Uani 1 1 d . . .
H15A H 1.0818 0.4685 0.3484 0.028 Uiso 1 1 calc R . .
H15B H 0.9884 0.3893 0.3489 0.028 Uiso 1 1 calc R . .
C20 C 1.10277(15) 0.30542(16) 0.32323(11) 0.0281(4) Uani 1 1 d . . .
H8A H 1.1512 0.3214 0.2959 0.034 Uiso 1 1 calc R . .
H8B H 1.1437 0.2865 0.3751 0.034 Uiso 1 1 calc R . .
C21 C 1.03396(16) 0.20865(16) 0.28750(12) 0.0320(5) Uani 1 1 d . . .
H10A H 0.9897 0.1885 0.3172 0.038 Uiso 1 1 calc R . .
H10B H 1.0766 0.1430 0.2854 0.038 Uiso 1 1 calc R . .
C22 C 0.96724(15) 0.24167(16) 0.20954(12) 0.0288(4) Uani 1 1 d . . .
H12A H 0.9185 0.1801 0.1883 0.035 Uiso 1 1 calc R . .
H12B H 1.0123 0.2496 0.1787 0.035 Uiso 1 1 calc R . .
C23 C 0.90494(13) 0.34991(15) 0.20334(11) 0.0221(4) Uani 1 1 d . . .
H20A H 0.8517 0.3374 0.2277 0.027 Uiso 1 1 calc R . .
C24 C 0.84958(14) 0.37244(15) 0.12161(11) 0.0238(4) Uani 1 1 d . . .
C25 C 0.90407(16) 0.38098(16) 0.07166(11) 0.0284(4) Uani 1 1 d . . .
H4A H 0.9772 0.3763 0.0895 0.034 Uiso 1 1 calc R . .
C26 C 0.85332(18) 0.39605(18) -0.00308(12) 0.0359(5) Uani 1 1 d . . .
H6A H 0.8916 0.4037 -0.0361 0.043 Uiso 1 1 calc R . .
C27 C 0.74708(19) 0.39998(19) -0.03010(13) 0.0419(6) Uani 1 1 d . . .
H2A H 0.7121 0.4116 -0.0815 0.050 Uiso 1 1 calc R . .
C28 C 0.69193(17) 0.38698(19) 0.01787(13) 0.0404(5) Uani 1 1 d . . .
H1A H 0.6187 0.3875 -0.0008 0.048 Uiso 1 1 calc R . .
C29 C 0.74235(15) 0.37313(17) 0.09302(12) 0.0305(5) Uani 1 1 d . . .
H16A H 0.7034 0.3640 0.1255 0.037 Uiso 1 1 calc R . .
C30 C 0.3943(3) 0.4104(5) 0.3767(2) 0.1250(19) Uani 1 1 d . . .
C31 C 0.4313(4) 0.4944(6) 0.4252(3) 0.0529(14) Uani 0.50 1 d P A 1
C32 C 0.5000 0.5000 0.5000 0.0871(18) Uani 1 2 d S . .
C33 C 0.4643(5) 0.4206(6) 0.4504(4) 0.0575(14) Uani 0.50 1 d P A 2
B1 B 0.92884(15) 0.57068(17) 0.25246(11) 0.0185(4) Uani 1 1 d . . .

loop_
_atom_site_aniso_label
_atom_site_aniso_U_11
_atom_site_aniso_U_22
_atom_site_aniso_U_33
_atom_site_aniso_U_23
_atom_site_aniso_U_13
_atom_site_aniso_U_12
F1 0.0305(6) 0.0230(6) 0.0391(7) -0.0010(5) 0.0127(5) 0.0048(5)
F2 0.0613(8) 0.0201(7) 0.0560(9) -0.0043(6) 0.0137(7) -0.0070(6)
F3 0.0513(8) 0.0459(8) 0.0549(9) -0.0009(7) 0.0129(7) -0.0322(7)
F4 0.0237(6) 0.0675(9) 0.0523(9) 0.0025(7) 0.0175(6) -0.0131(6)
F5 0.0222(5) 0.0379(7) 0.0398(7) -0.0043(5) 0.0155(5) 0.0008(5)
F6 0.0224(5) 0.0301(6) 0.0243(6) 0.0022(5) 0.0119(5) 0.0042(4)
F7 0.0469(7) 0.0464(8) 0.0220(6) 0.0071(5) 0.0177(6) 0.0080(6)
F8 0.0504(8) 0.0589(9) 0.0219(7) 0.0112(6) 0.0037(6) 0.0216(7)
F9 0.0289(6) 0.0487(8) 0.0331(7) 0.0033(6) 0.0038(5) 0.0193(5)
F10 0.0259(5) 0.0347(7) 0.0275(6) 0.0016(5) 0.0131(5) 0.0090(5)
F11 0.0240(5) 0.0371(7) 0.0217(6) -0.0020(5) 0.0058(5) -0.0064(5)
F12 0.0466(7) 0.0521(8) 0.0192(6) -0.0029(5) 0.0140(6) -0.0004(6)
F13 0.0501(8) 0.0701(10) 0.0411(8) 0.0023(7) 0.0360(7) -0.0039(7)
F14 0.0270(6) 0.0478(8) 0.0502(8) -0.0026(6) 0.0229(6) -0.0097(5)
F15 0.0216(5) 0.0347(7) 0.0280(6) -0.0075(5) 0.0088(5) -0.0069(5)
N1 0.0181(7) 0.0204(8) 0.0162(8) 0.0008(6) 0.0073(6) 0.0011(6)
C1 0.0227(9) 0.0233(10) 0.0154(9) 0.0047(8) 0.0067(7) -0.0015(8)
C2 0.0252(9) 0.0232(10) 0.0230(10) 0.0039(8) 0.0070(8) -0.0005(8)
C3 0.0421(12) 0.0209(11) 0.0272(11) 0.0032(8) 0.0075(9) -0.0056(9)
C4 0.0359(11) 0.0328(12) 0.0272(11) 0.0053(9) 0.0054(9) -0.0181(9)
C5 0.0202(9) 0.0456(13) 0.0264(11) 0.0063(10) 0.0085(8) -0.0084(9)
C6 0.0232(9) 0.0281(11) 0.0202(10) 0.0024(8) 0.0080(8) -0.0008(8)
C7 0.0202(8) 0.0169(9) 0.0192(10) -0.0018(7) 0.0062(8) -0.0022(7)
C8 0.0210(9) 0.0201(10) 0.0224(10) 0.0000(8) 0.0068(8) 0.0013(7)
C9 0.0344(11) 0.0272(11) 0.0194(10) -0.0018(8) 0.0109(9) -0.0003(8)
C10 0.0356(11) 0.0297(11) 0.0174(10) 0.0030(8) 0.0016(9) 0.0078(9)
C11 0.0240(9) 0.0267(11) 0.0273(11) -0.0020(8) 0.0033(8) 0.0059(8)
C12 0.0223(9) 0.0217(10) 0.0209(10) -0.0028(8) 0.0084(8) 0.0009(7)
C13 0.0198(8) 0.0169(9) 0.0207(10) 0.0018(7) 0.0087(8) 0.0029(7)
C14 0.0212(9) 0.0223(10) 0.0222(10) 0.0030(8) 0.0080(8) 0.0000(7)
C15 0.0338(10) 0.0307(11) 0.0176(10) 0.0003(8) 0.0104(9) 0.0041(9)
C16 0.0347(11) 0.0340(12) 0.0324(12) 0.0048(9) 0.0244(10) 0.0034(9)
C17 0.0214(9) 0.0279(11) 0.0362(12) 0.0017(9) 0.0156(9) -0.0008(8)
C18 0.0220(9) 0.0207(10) 0.0223(10) -0.0026(8) 0.0075(8) 0.0009(7)
C19 0.0257(9) 0.0258(10) 0.0187(10) 0.0052(8) 0.0070(8) 0.0052(8)
C20 0.0290(10) 0.0296(11) 0.0257(11) 0.0065(8) 0.0091(9) 0.0106(8)
C21 0.0370(11) 0.0216(11) 0.0423(13) 0.0079(9) 0.0197(10) 0.0072(9)
C22 0.0307(10) 0.0182(10) 0.0380(12) -0.0021(9) 0.0118(9) 0.0001(8)
C23 0.0225(9) 0.0190(10) 0.0273(11) -0.0014(8) 0.0115(8) -0.0018(7)
C24 0.0284(10) 0.0168(9) 0.0263(11) -0.0039(8) 0.0094(8) -0.0005(8)
C25 0.0349(11) 0.0226(10) 0.0306(11) -0.0041(8) 0.0148(9) -0.0021(8)
C26 0.0543(13) 0.0291(12) 0.0277(12) -0.0052(9) 0.0181(10) -0.0033(10)
C27 0.0567(15) 0.0359(13) 0.0255(12) -0.0080(10) 0.0032(11) -0.0019(11)
C28 0.0342(11) 0.0425(13) 0.0350(13) -0.0104(10) -0.0014(10) -0.0019(10)
C29 0.0303(10) 0.0296(11) 0.0311(12) -0.0084(9) 0.0093(9) -0.0041(9)
C30 0.065(2) 0.240(6) 0.062(2) -0.049(3) 0.0104(19) -0.035(3)
C31 0.046(3) 0.070(4) 0.047(3) 0.008(3) 0.022(3) 0.003(3)
C32 0.0338(19) 0.181(6) 0.052(3) -0.031(3) 0.0213(19) -0.019(3)
C33 0.055(3) 0.061(4) 0.056(4) -0.007(3) 0.017(3) 0.003(3)
B1 0.0178(9) 0.0189(11) 0.0193(11) 0.0000(8) 0.0067(8) 0.0011(8)

loop_
_atom_type_symbol
_atom_type_description
_atom_type_scat_dispersion_real
_atom_type_scat_dispersion_imag
_atom_type_scat_source
C C 0.0033 0.0016 'International Tables Vol C Tables 4.2.6.8 and 6.1.1.4'
H H 0.0000 0.0000 'International Tables Vol C Tables 4.2.6.8 and 6.1.1.4'
B B 0.0013 0.0007 'International Tables Vol C Tables 4.2.6.8 and 6.1.1.4'
N N 0.0061 0.0033 'International Tables Vol C Tables 4.2.6.8 and 6.1.1.4'
F F 0.0171 0.0103 'International Tables Vol C Tables 4.2.6.8 and 6.1.1.4'

loop_
_geom_angle_atom_site_label_1
_geom_angle_atom_site_label_2
_geom_angle_atom_site_label_3
_geom_angle
_geom_angle_site_symmetry_1
_geom_angle_site_symmetry_3
C19 N1 C23 108.95(14) . .
C19 N1 B1 106.85(13) . .
C23 N1 B1 121.51(13) . .
C6 C1 C2 112.93(17) . .
C6 C1 B1 129.14(17) . .
C2 C1 B1 117.64(15) . .
F1 C2 C3 116.33(17) . .
F1 C2 C1 118.76(16) . .
C3 C2 C1 124.89(18) . .
F2 C3 C2 120.62(19) . .
F2 C3 C4 120.03(18) . .
C2 C3 C4 119.34(19) . .
F3 C4 C5 120.31(19) . .
F3 C4 C3 121.0(2) . .
C5 C4 C3 118.68(18) . .
F4 C5 C4 119.88(18) . .
F4 C5 C6 120.15(19) . .
C4 C5 C6 119.97(18) . .
F5 C6 C5 114.76(16) . .
F5 C6 C1 121.08(16) . .
C5 C6 C1 124.16(18) . .
C12 C7 C8 112.83(16) . .
C12 C7 B1 127.30(15) . .
C8 C7 B1 119.14(15) . .
F6 C8 C9 116.20(15) . .
F6 C8 C7 118.80(16) . .
C9 C8 C7 124.98(17) . .
F7 C9 C8 121.01(17) . .
F7 C9 C10 119.76(17) . .
C8 C9 C10 119.23(17) . .
F8 C10 C11 120.72(17) . .
F8 C10 C9 120.53(18) . .
C11 C10 C9 118.73(18) . .
F9 C11 C10 119.66(17) . .
F9 C11 C12 120.21(17) . .
C10 C11 C12 120.13(17) . .
F10 C12 C11 114.76(15) . .
F10 C12 C7 121.28(16) . .
C11 C12 C7 123.93(17) . .
C18 C13 C14 112.94(16) . .
C18 C13 B1 122.68(16) . .
C14 C13 B1 124.35(15) . .
F11 C14 C15 114.54(17) . .
F11 C14 C13 121.26(15) . .
C15 C14 C13 124.20(17) . .
F12 C15 C16 120.03(17) . .
F12 C15 C14 120.25(17) . .
C16 C15 C14 119.71(18) . .
F13 C16 C17 120.62(18) . .
F13 C16 C15 120.24(19) . .
C17 C16 C15 119.13(17) . .
F14 C17 C16 120.15(16) . .
F14 C17 C18 120.65(18) . .
C16 C17 C18 119.20(17) . .
F15 C18 C17 115.51(16) . .
F15 C18 C13 119.72(15) . .
C17 C18 C13 124.77(17) . .
C20 C19 N1 113.37(15) . .
C21 C20 C19 109.17(16) . .
C20 C21 C22 109.08(16) . .
C21 C22 C23 115.80(17) . .
C24 C23 N1 114.11(15) . .
C24 C23 C22 107.84(15) . .
N1 C23 C22 110.32(14) . .
C29 C24 C25 117.92(19) . .
C29 C24 C23 120.67(17) . .
C25 C24 C23 121.05(17) . .
C26 C25 C24 121.00(19) . .
C25 C26 C27 120.2(2) . .
C28 C27 C26 119.6(2) . .
C27 C28 C29 120.5(2) . .
C28 C29 C24 120.7(2) . .
C31 C30 C33 43.9(3) . .
C30 C31 C32 134.0(6) . .
C33 C32 C33 180.000(2) 3_666 .
C33 C32 C31 135.9(3) 3_666 .
C33 C32 C31 44.1(3) . .
C33 C32 C31 44.1(3) 3_666 3_666
C33 C32 C31 135.9(3) . 3_666
C31 C32 C31 180.000(2) . 3_666
C32 C33 C30 137.9(6) . .
C7 B1 C13 115.70(14) . .
C7 B1 C1 102.07(14) . .
C13 B1 C1 112.29(15) . .
C7 B1 N1 113.13(14) . .
C13 B1 N1 105.69(14) . .
C1 B1 N1 107.87(13) . .

loop_
_geom_bond_atom_site_label_1
_geom_bond_atom_site_label_2
_geom_bond_distance
_geom_bond_site_symmetry_2
F1 C2 1.350(2) .
F2 C3 1.342(2) .
F3 C4 1.343(2) .
F4 C5 1.344(2) .
F5 C6 1.362(2) .
F6 C8 1.358(2) .
F7 C9 1.344(2) .
F8 C10 1.338(2) .
F9 C11 1.346(2) .
F10 C12 1.351(2) .
F11 C14 1.348(2) .
F12 C15 1.341(2) .
F13 C16 1.341(2) .
F14 C17 1.345(2) .
F15 C18 1.350(2) .
N1 C19 1.515(2) .
N1 C23 1.536(2) .
N1 B1 1.665(2) .
C1 C6 1.383(2) .
C1 C2 1.390(3) .
C1 B1 1.661(3) .
C2 C3 1.371(3) .
C3 C4 1.373(3) .
C4 C5 1.370(3) .
C5 C6 1.378(3) .
C7 C12 1.390(2) .
C7 C8 1.393(2) .
C7 B1 1.644(3) .
C8 C9 1.371(3) .
C9 C10 1.376(3) .
C10 C11 1.372(3) .
C11 C12 1.378(3) .
C13 C18 1.389(2) .
C13 C14 1.389(3) .
C13 B1 1.651(3) .
C14 C15 1.381(3) .
C15 C16 1.371(3) .
C16 C17 1.369(3) .
C17 C18 1.381(3) .
C19 C20 1.512(3) .
C20 C21 1.510(3) .
C21 C22 1.521(3) .
C22 C23 1.538(3) .
C23 C24 1.518(3) .
C24 C29 1.392(3) .
C24 C25 1.398(3) .
C25 C26 1.378(3) .
C26 C27 1.379(3) .
C27 C28 1.378(3) .
C28 C29 1.382(3) .
C30 C31 1.350(7) .
C30 C33 1.423(7) .
C31 C32 1.431(6) .
C32 C33 1.319(6) 3_666
C32 C33 1.319(6) .
C32 C31 1.431(6) 3_666
